data_4503813
loop_
_publ_author_name
'Kou, Hui-Zhong'
'Wang, Yi-Tong'
'Luo, Wang-Xi'
'Xie, Qi-Wei'
'Tao, Jun'
'Cui, Ai-Li'
'Shen, De-Zhong'

_publ_section_title
;
 One-Dimensional Mn(III) Coordination Polymer Exhibiting Ferromagnetic
 Coupling
;
_journal_issue 11
_journal_name_full 'Crystal Growth &amp; Design'
_journal_page_first 3908
_journal_paper_doi 10.1021/cg800560x
_journal_volume 8
_journal_year 2008
_chemical_formula_sum 'C18 H21 Mn N2 O6'
_chemical_formula_weight 416.31
_chemical_name_systematic
; 
 ? 
;
_space_group_IT_number 2
_symmetry_cell_setting triclinic
_symmetry_space_group_name_Hall '-P 1'
_symmetry_space_group_name_H-M 'P -1'
_atom_sites_solution_hydrogens geom
_atom_sites_solution_primary direct
_atom_sites_solution_secondary difmap
_audit_creation_method SHELXL-97
_cell_angle_alpha 65.43(3)
_cell_angle_beta 81.75(3)
_cell_angle_gamma 69.72(3)
_cell_formula_units_Z 2
_cell_length_a 9.1082(18)
_cell_length_b 10.184(2)
_cell_length_c 11.642(2)
_cell_measurement_reflns_used 3230
_cell_measurement_temperature 293(2)
_cell_measurement_theta_max 25.00
_cell_measurement_theta_min 3.06
_cell_volume 921.2(4)
_computing_cell_refinement 'crystalstructure 3.6.0 (Rigaku, 2004)'
_computing_data_collection 'crystalstructure 3.6.0 (Rigaku, 2004)'
_computing_data_reduction 'SHELXL-97 (Sheldrick, 1997)'
_computing_molecular_graphics 'XP (Sheldrick, 1998)'
_computing_publication_material 'XP (Sheldrick, 1998)'
_computing_structure_refinement 'SHELXL-97 (Sheldrick, 1997)'
_computing_structure_solution 'SHELXS-97 (Sheldrick, 1990)'
_diffrn_ambient_temperature 293(2)
_diffrn_detector_area_resol_mean 0.77
_diffrn_measured_fraction_theta_full 0.996
_diffrn_measured_fraction_theta_max 0.996
_diffrn_measurement_device_type 'Rigaku R-AXIS RAPID IP'
_diffrn_measurement_method '\w scans'
_diffrn_radiation_monochromator graphite
_diffrn_radiation_source 'fine-focus sealed tube'
_diffrn_radiation_type MoK\a
_diffrn_radiation_wavelength 0.71073
_diffrn_reflns_av_R_equivalents 0.0817
_diffrn_reflns_av_sigmaI/netI 0.1301
_diffrn_reflns_limit_h_max 10
_diffrn_reflns_limit_h_min -10
_diffrn_reflns_limit_k_max 12
_diffrn_reflns_limit_k_min -12
_diffrn_reflns_limit_l_max 13
_diffrn_reflns_limit_l_min -13
_diffrn_reflns_number 7296
_diffrn_reflns_theta_full 25.00
_diffrn_reflns_theta_max 25.00
_diffrn_reflns_theta_min 3.06
_exptl_absorpt_coefficient_mu 0.754
_exptl_absorpt_correction_type none
_exptl_crystal_colour brown
_exptl_crystal_density_diffrn 1.501
_exptl_crystal_density_method 'not measured'
_exptl_crystal_description block
_exptl_crystal_F_000 432
_exptl_crystal_size_max 0.25
_exptl_crystal_size_mid 0.20
_exptl_crystal_size_min 0.18
_refine_diff_density_max 0.589
_refine_diff_density_min -0.327
_refine_diff_density_rms 0.075
_refine_ls_extinction_method none
_refine_ls_goodness_of_fit_ref 1.068
_refine_ls_hydrogen_treatment constr
_refine_ls_matrix_type full
_refine_ls_number_parameters 247
_refine_ls_number_reflns 3230
_refine_ls_number_restraints 0
_refine_ls_restrained_S_all 1.068
_refine_ls_R_factor_all 0.1448
_refine_ls_R_factor_gt 0.0665
_refine_ls_shift/su_max 0.003
_refine_ls_shift/su_mean 0.000
_refine_ls_structure_factor_coef Fsqd
_refine_ls_weighting_details 'calc w=1/[\s^2^(Fo^2^)+(0.0100P)^2^+0.5000P] where P=(Fo^2^+2Fc^2^)/3'
_refine_ls_weighting_scheme calc
_refine_ls_wR_factor_gt 0.1107
_refine_ls_wR_factor_ref 0.1246
_reflns_number_gt 1620
_reflns_number_total 3230
_reflns_threshold_expression >2sigma(I)
_cod_data_source_file cg800560x_si_002.cif
_cod_data_source_block 1
_cod_depositor_comments
;
The following automatic conversions were performed:

'_symmetry_cell_setting' value 'Triclinic' changed to 'triclinic'
according to /home/saulius/struct/CIF-dictionaries/cif_core.dic
dictionary named 'cif_core.dic' version 2.4.1 from 2010-06-29.

Automatic conversion script
Id: cif_fix_values 1715 2011-07-08 13:25:40Z adriana 
;
_cod_original_cell_volume 921.3(3)
_cod_original_sg_symbol_H-M P-1
_cod_database_code 4503813

loop_
_symmetry_equiv_pos_as_xyz
'x, y, z'
'-x, -y, -z'

loop_
_atom_site_label
_atom_site_type_symbol
_atom_site_fract_x
_atom_site_fract_y
_atom_site_fract_z
_atom_site_U_iso_or_equiv
_atom_site_adp_type
_atom_site_occupancy
_atom_site_symmetry_multiplicity
_atom_site_calc_flag
_atom_site_refinement_flags
Mn1 Mn -0.09683(10) 0.07569(10) 0.18223(7) 0.0538(3) Uani 1 1 d .
N2 N -0.3204(5) 0.1302(5) 0.2267(4) 0.0570(13) Uani 1 1 d .
O3 O -0.1436(4) 0.2239(4) 0.0156(3) 0.0558(10) Uani 1 1 d .
N1 N -0.0714(5) -0.0676(5) 0.3565(3) 0.0530(12) Uani 1 1 d .
O1W O -0.1330(4) -0.1005(4) 0.1188(3) 0.0576(10) Uani 1 1 d .
O2 O 0.1170(4) 0.0163(4) 0.1462(3) 0.0545(10) Uani 1 1 d .
C16 C 0.2340(6) -0.0689(6) 0.2285(4) 0.0500(14) Uani 1 1 d .
C9 C -0.2803(7) 0.3881(6) -0.1743(5) 0.0544(15) Uani 1 1 d .
O5 O -0.0643(4) 0.2537(4) 0.2393(3) 0.0702(12) Uani 1 1 d .
C12 C 0.3488(8) -0.2520(7) 0.4310(5) 0.0697(18) Uani 1 1 d .
H12A H 0.3378 -0.3121 0.5154 0.084 Uiso 1 1 calc R
C5 C -0.4244(6) 0.2946(6) 0.0169(5) 0.0577(15) Uani 1 1 d .
C2 C -0.2181(6) -0.0825(7) 0.4223(5) 0.0733(19) Uani 1 1 d .
H2A H -0.2086 -0.1044 0.5108 0.088 Uiso 1 1 calc R
H2B H -0.2405 -0.1661 0.4168 0.088 Uiso 1 1 calc R
C1 C 0.0602(7) -0.1584(6) 0.4206(5) 0.0540(15) Uani 1 1 d .
C13 C 0.4966(8) -0.2587(8) 0.3819(6) 0.084(2) Uani 1 1 d .
H13A H 0.5839 -0.3246 0.4323 0.101 Uiso 1 1 calc R
O1 O 0.0603(4) -0.2519(4) 0.5336(3) 0.0730(12) Uani 1 1 d .
C4 C -0.4357(7) 0.2135(6) 0.1507(5) 0.0641(17) Uani 1 1 d .
H4A H -0.5357 0.2224 0.1849 0.077 Uiso 1 1 calc R
C14 C 0.5152(7) -0.1670(7) 0.2568(6) 0.0752(18) Uani 1 1 d .
H14A H 0.6147 -0.1680 0.2238 0.090 Uiso 1 1 calc R
C15 C 0.3855(7) -0.0753(6) 0.1831(5) 0.0647(17) Uani 1 1 d .
H15A H 0.3988 -0.0147 0.0992 0.078 Uiso 1 1 calc R
C11 C 0.2143(7) -0.1570(6) 0.3572(4) 0.0547(15) Uani 1 1 d .
C10 C -0.2798(6) 0.2980(6) -0.0428(4) 0.0507(14) Uani 1 1 d .
C7 C -0.5602(7) 0.4689(7) -0.1798(6) 0.083(2) Uani 1 1 d .
H7A H -0.6532 0.5270 -0.2248 0.099 Uiso 1 1 calc R
C6 C -0.5623(7) 0.3814(7) -0.0542(6) 0.0751(19) Uani 1 1 d .
H6A H -0.6581 0.3791 -0.0144 0.090 Uiso 1 1 calc R
C3 C -0.3480(7) 0.0624(7) 0.3633(5) 0.080(2) Uani 1 1 d .
H3A H -0.4470 0.0420 0.3783 0.096 Uiso 1 1 calc R
H3B H -0.3532 0.1329 0.4008 0.096 Uiso 1 1 calc R
C8 C -0.4167(7) 0.4702(6) -0.2398(5) 0.0704(18) Uani 1 1 d .
H8A H -0.4142 0.5280 -0.3260 0.084 Uiso 1 1 calc R
C17 C -0.1166(7) 0.4758(7) -0.3541(4) 0.085(2) Uani 1 1 d .
H17A H -0.0076 0.4574 -0.3758 0.128 Uiso 1 1 calc R
H17B H -0.1643 0.5806 -0.3656 0.128 Uiso 1 1 calc R
H17C H -0.1674 0.4538 -0.4075 0.128 Uiso 1 1 calc R
O4 O -0.1320(4) 0.3793(4) -0.2243(3) 0.0647(11) Uani 1 1 d .
C18 C 0.0201(8) 0.3523(7) 0.1618(6) 0.103(2) Uani 1 1 d .
H18A H 0.0213 0.4191 0.2001 0.155 Uiso 1 1 calc R
H18B H -0.0292 0.4115 0.0804 0.155 Uiso 1 1 calc R
H18C H 0.1255 0.2932 0.1521 0.155 Uiso 1 1 calc R
H1B H -0.1462 -0.0829 0.0389 0.10(2) Uiso 1 1 d R
H1A H -0.0214 -0.1752 0.1410 0.15(3) Uiso 1 1 d R
H5 H -0.0669 0.2555 0.3206 0.19(4) Uiso 1 1 d R

loop_
_atom_site_aniso_label
_atom_site_aniso_U_11
_atom_site_aniso_U_22
_atom_site_aniso_U_33
_atom_site_aniso_U_23
_atom_site_aniso_U_13
_atom_site_aniso_U_12
Mn1 0.0690(6) 0.0602(5) 0.0304(4) -0.0136(4) 0.0038(3) -0.0253(4)
N2 0.063(3) 0.067(3) 0.042(2) -0.023(2) 0.013(2) -0.025(3)
O3 0.063(2) 0.065(2) 0.0329(18) -0.0139(17) -0.0009(17) -0.020(2)
N1 0.066(3) 0.065(3) 0.029(2) -0.014(2) 0.005(2) -0.030(3)
O1W 0.067(2) 0.072(3) 0.035(2) -0.0249(17) 0.0025(16) -0.019(2)
O2 0.055(2) 0.072(3) 0.0306(17) -0.0116(17) -0.0012(16) -0.0226(19)
C16 0.062(4) 0.057(3) 0.041(3) -0.019(3) 0.001(3) -0.031(3)
C9 0.066(4) 0.055(4) 0.043(3) -0.018(3) -0.002(3) -0.021(3)
O5 0.112(3) 0.074(3) 0.041(2) -0.0247(19) 0.014(2) -0.053(2)
C12 0.094(5) 0.077(4) 0.048(3) -0.020(3) -0.016(3) -0.039(4)
C5 0.065(4) 0.060(4) 0.052(3) -0.027(3) 0.005(3) -0.022(3)
C2 0.080(4) 0.090(5) 0.041(3) -0.013(3) 0.015(3) -0.039(4)
C1 0.086(4) 0.059(4) 0.037(3) -0.024(3) 0.003(3) -0.040(3)
C13 0.088(5) 0.095(5) 0.059(4) -0.013(4) -0.028(4) -0.029(4)
O1 0.112(3) 0.079(3) 0.0245(18) -0.0051(18) -0.0076(19) -0.043(2)
C4 0.065(4) 0.069(4) 0.068(4) -0.039(3) 0.019(3) -0.023(3)
C14 0.070(4) 0.097(5) 0.072(4) -0.037(4) -0.008(3) -0.035(4)
C15 0.075(4) 0.070(4) 0.046(3) -0.009(3) -0.003(3) -0.036(3)
C11 0.077(4) 0.061(4) 0.036(3) -0.014(3) -0.010(3) -0.035(3)
C10 0.067(4) 0.049(3) 0.042(3) -0.023(3) 0.000(3) -0.019(3)
C7 0.070(5) 0.081(5) 0.082(5) -0.030(4) -0.013(4) -0.004(4)
C6 0.061(4) 0.092(5) 0.069(4) -0.036(4) 0.004(3) -0.017(4)
C3 0.094(5) 0.097(5) 0.041(3) -0.022(3) 0.021(3) -0.036(4)
C8 0.089(5) 0.062(4) 0.051(3) -0.014(3) -0.015(3) -0.017(4)
C17 0.127(5) 0.087(5) 0.031(3) -0.003(3) -0.001(3) -0.046(4)
O4 0.085(3) 0.065(2) 0.0376(19) -0.0080(17) 0.0014(18) -0.032(2)
C18 0.178(7) 0.110(6) 0.061(4) -0.034(4) 0.027(4) -0.101(5)

loop_
_atom_type_symbol
_atom_type_description
_atom_type_scat_dispersion_real
_atom_type_scat_dispersion_imag
_atom_type_scat_source
C C 0.0033 0.0016 'International Tables Vol C Tables 4.2.6.8 and 6.1.1.4'
H H 0.0000 0.0000 'International Tables Vol C Tables 4.2.6.8 and 6.1.1.4'
N N 0.0061 0.0033 'International Tables Vol C Tables 4.2.6.8 and 6.1.1.4'
O O 0.0106 0.0060 'International Tables Vol C Tables 4.2.6.8 and 6.1.1.4'
Mn Mn 0.3368 0.7283 'International Tables Vol C Tables 4.2.6.8 and 6.1.1.4'

loop_
_geom_angle_atom_site_label_1
_geom_angle_atom_site_label_2
_geom_angle_atom_site_label_3
_geom_angle
O2 Mn1 O3 91.84(14)
O2 Mn1 N1 94.02(16)
O3 Mn1 N1 174.10(17)
O2 Mn1 N2 177.57(17)
O3 Mn1 N2 90.50(16)
N1 Mn1 N2 83.64(18)
O2 Mn1 O5 89.35(16)
O3 Mn1 O5 89.47(15)
N1 Mn1 O5 89.96(17)
N2 Mn1 O5 91.33(17)
O2 Mn1 O1W 91.01(14)
O3 Mn1 O1W 88.99(14)
N1 Mn1 O1W 91.54(16)
N2 Mn1 O1W 88.37(16)
O5 Mn1 O1W 178.43(14)
C4 N2 C3 120.2(5)
C4 N2 Mn1 126.9(4)
C3 N2 Mn1 112.9(3)
C10 O3 Mn1 129.3(3)
C1 N1 C2 116.8(4)
C1 N1 Mn1 128.6(4)
C2 N1 Mn1 114.5(3)
Mn1 O1W H1B 123.8
Mn1 O1W H1A 95.2
H1B O1W H1A 104.6
C16 O2 Mn1 127.2(3)
O2 C16 C15 117.5(4)
O2 C16 C11 124.0(5)
C15 C16 C11 118.5(5)
C8 C9 O4 125.8(5)
C8 C9 C10 121.1(5)
O4 C9 C10 113.2(5)
C18 O5 Mn1 121.0(3)
C18 O5 H5 105.6
Mn1 O5 H5 129.9
C13 C12 C11 121.8(6)
C13 C12 H12A 119.1
C11 C12 H12A 119.1
C6 C5 C10 119.2(5)
C6 C5 C4 118.9(5)
C10 C5 C4 121.7(5)
N1 C2 C3 109.3(5)
N1 C2 H2A 109.8
C3 C2 H2A 109.8
N1 C2 H2B 109.8
C3 C2 H2B 109.8
H2A C2 H2B 108.3
O1 C1 N1 122.1(5)
O1 C1 C11 117.9(5)
N1 C1 C11 119.9(4)
C12 C13 C14 119.9(6)
C12 C13 H13A 120.0
C14 C13 H13A 120.0
N2 C4 C5 125.6(5)
N2 C4 H4A 117.2
C5 C4 H4A 117.2
C15 C14 C13 119.1(6)
C15 C14 H14A 120.5
C13 C14 H14A 120.5
C14 C15 C16 122.6(5)
C14 C15 H15A 118.7
C16 C15 H15A 118.7
C12 C11 C16 118.0(5)
C12 C11 C1 117.1(5)
C16 C11 C1 124.8(5)
O3 C10 C5 124.1(5)
O3 C10 C9 118.0(5)
C5 C10 C9 117.9(5)
C6 C7 C8 119.1(6)
C6 C7 H7A 120.5
C8 C7 H7A 120.5
C7 C6 C5 121.9(6)
C7 C6 H6A 119.1
C5 C6 H6A 119.1
N2 C3 C2 109.5(4)
N2 C3 H3A 109.8
C2 C3 H3A 109.8
N2 C3 H3B 109.8
C2 C3 H3B 109.8
H3A C3 H3B 108.2
C9 C8 C7 120.9(6)
C9 C8 H8A 119.6
C7 C8 H8A 119.6
O4 C17 H17A 109.5
O4 C17 H17B 109.5
H17A C17 H17B 109.5
O4 C17 H17C 109.5
H17A C17 H17C 109.5
H17B C17 H17C 109.5
C9 O4 C17 118.6(4)
O5 C18 H18A 109.5
O5 C18 H18B 109.5
H18A C18 H18B 109.5
O5 C18 H18C 109.5
H18A C18 H18C 109.5
H18B C18 H18C 109.5

loop_
_geom_bond_atom_site_label_1
_geom_bond_atom_site_label_2
_geom_bond_distance
Mn1 O2 1.870(3)
Mn1 O3 1.892(3)
Mn1 N1 1.934(4)
Mn1 N2 1.969(4)
Mn1 O5 2.291(4)
Mn1 O1W 2.335(4)
N2 C4 1.277(6)
N2 C3 1.470(6)
O3 C10 1.318(5)
N1 C1 1.328(6)
N1 C2 1.464(6)
O1W H1B 0.8894
O1W H1A 1.0269
O2 C16 1.329(5)
C16 C15 1.395(7)
C16 C11 1.414(6)
C9 C8 1.359(7)
C9 O4 1.381(6)
C9 C10 1.419(6)
O5 C18 1.413(7)
O5 H5 0.9505
C12 C13 1.375(8)
C12 C11 1.401(7)
C12 H12A 0.9300
C5 C6 1.401(7)
C5 C10 1.403(7)
C5 C4 1.436(7)
C2 C3 1.494(7)
C2 H2A 0.9700
C2 H2B 0.9700
C1 O1 1.263(5)
C1 C11 1.490(7)
C13 C14 1.389(8)
C13 H13A 0.9300
C4 H4A 0.9300
C14 C15 1.365(7)
C14 H14A 0.9300
C15 H15A 0.9300
C7 C6 1.362(8)
C7 C8 1.392(8)
C7 H7A 0.9300
C6 H6A 0.9300
C3 H3A 0.9700
C3 H3B 0.9700
C8 H8A 0.9300
C17 O4 1.438(5)
C17 H17A 0.9600
C17 H17B 0.9600
C17 H17C 0.9600
C18 H18A 0.9600
C18 H18B 0.9600
C18 H18C 0.9600
